data_1514204
loop_
_publ_author_name
'Vekariya, Rakesh H'
'Liu, Ruzhang'
'Aub\'e, Jeffrey'

_publ_section_title
;
 A concomitant allylic azide rearrangement/intramolecular azide-alkyne
 cycloaddition sequence.
;
_journal_issue 7
_journal_name_full 'Organic letters'
_journal_page_first 1844
_journal_page_last 1847
_journal_paper_doi 10.1021/ol500011f
_journal_volume 16
_journal_year 2014
_chemical_formula_sum 'C22 H31 N3 O2'
_chemical_formula_weight 369.50
_chemical_name_systematic
; 
 ? 
;
_space_group_IT_number 14
_symmetry_cell_setting monoclinic
_symmetry_space_group_name_Hall '-P 2ybc'
_symmetry_space_group_name_H-M 'P 1 21/c 1'
_atom_sites_solution_hydrogens difmap
_atom_sites_solution_primary direct
_atom_sites_solution_secondary difmap
_audit_creation_method SHELXTL
_cell_angle_alpha 90.00
_cell_angle_beta 97.5590(10)
_cell_angle_gamma 90.00
_cell_formula_units_Z 4
_cell_length_a 9.2253(3)
_cell_length_b 10.5676(3)
_cell_length_c 21.0165(6)
_cell_measurement_reflns_used 9866
_cell_measurement_temperature 100(2)
_cell_measurement_theta_max 69.80
_cell_measurement_theta_min 4.69
_cell_volume 2031.08(11)
_computing_cell_refinement 'Bruker SAINT'
_computing_data_collection 'Bruker APEX2'
_computing_data_reduction 'Bruker SAINT'
_computing_molecular_graphics 'Bruker SHELXTL'
_computing_publication_material 'Bruker SHELXTL'
_computing_structure_refinement 'Bruker SHELXTL'
_computing_structure_solution 'Bruker SHELXTL'
_diffrn_ambient_temperature 100(2)
_diffrn_measured_fraction_theta_full 0.966
_diffrn_measured_fraction_theta_max 0.936
_diffrn_measurement_device_type 'Bruker APEX-II CCD'
_diffrn_measurement_method '\f and \w scans'
_diffrn_radiation_monochromator 'Helios multilayer optics'
_diffrn_radiation_source 'Bruker MicroStar microfocus rotating anode'
_diffrn_radiation_type CuK\a
_diffrn_radiation_wavelength 1.54178
_diffrn_reflns_av_R_equivalents 0.0140
_diffrn_reflns_av_sigmaI/netI 0.0102
_diffrn_reflns_limit_h_max 9
_diffrn_reflns_limit_h_min -10
_diffrn_reflns_limit_k_max 12
_diffrn_reflns_limit_k_min -10
_diffrn_reflns_limit_l_max 25
_diffrn_reflns_limit_l_min -23
_diffrn_reflns_number 18553
_diffrn_reflns_theta_full 66.00
_diffrn_reflns_theta_max 69.80
_diffrn_reflns_theta_min 4.24
_diffrn_standards_decay_% 0.00
_diffrn_standards_number 0
_exptl_absorpt_coefficient_mu 0.615
_exptl_absorpt_correction_T_max 1.000
_exptl_absorpt_correction_T_min 0.928
_exptl_absorpt_correction_type multi-scan
_exptl_crystal_colour colourless
_exptl_crystal_density_diffrn 1.208
_exptl_crystal_density_method 'not measured'
_exptl_crystal_description 'Rectangular parallelepiped'
_exptl_crystal_F_000 800
_exptl_crystal_size_max 0.15
_exptl_crystal_size_mid 0.14
_exptl_crystal_size_min 0.07
_refine_diff_density_max 0.284
_refine_diff_density_min -0.181
_refine_diff_density_rms 0.032
_refine_ls_extinction_coef 0.00104(16)
_refine_ls_extinction_expression Fc^*^=kFc[1+0.001xFc^2^\l^3^/sin(2\q)]^-1/4^
_refine_ls_extinction_method SHELXL
_refine_ls_goodness_of_fit_ref 1.024
_refine_ls_hydrogen_treatment refall
_refine_ls_matrix_type full
_refine_ls_number_parameters 369
_refine_ls_number_reflns 3588
_refine_ls_number_restraints 0
_refine_ls_restrained_S_all 1.024
_refine_ls_R_factor_all 0.0336
_refine_ls_R_factor_gt 0.0330
_refine_ls_shift/su_max 0.000
_refine_ls_shift/su_mean 0.000
_refine_ls_structure_factor_coef Fsqd
_refine_ls_weighting_details 'calc w=1/[\s^2^(Fo^2^)+(0.0371P)^2^+0.9116P] where P=(Fo^2^+2Fc^2^)/3'
_refine_ls_weighting_scheme calc
_refine_ls_wR_factor_gt 0.0809
_refine_ls_wR_factor_ref 0.0812
_reflns_number_gt 3490
_reflns_number_total 3588
_reflns_threshold_expression >2sigma(I)
_cod_data_source_file ol500011f_si_001.cif
_cod_data_source_block 29a
_cod_depositor_comments
;
The following automatic conversions were performed:

'_symmetry_cell_setting' value 'Monoclinic' changed to 'monoclinic'
according to
/usr/data/users/saulius/automatic-downloads/rss-feeds/ACS/lib/dictionaries/cif_core.dic
dictionary named 'cif_core.dic' version 2.4.2 from 2011-04-26.

Automatic conversion script
Id: cif_fix_values 2281 2013-09-26 08:29:07Z andrius 

 Adding full bibliography for
 ./tmp-cod-update-bibliographies-8800/cifs/1514204.cif.
;
_cod_original_sg_symbol_H-M P2(1)/c
_cod_database_code 1514204

loop_
_symmetry_equiv_pos_as_xyz
'x, y, z'
'-x, y+1/2, -z+1/2'
'-x, -y, -z'
'x, -y-1/2, z-1/2'

loop_
_atom_site_label
_atom_site_type_symbol
_atom_site_fract_x
_atom_site_fract_y
_atom_site_fract_z
_atom_site_U_iso_or_equiv
_atom_site_adp_type
_atom_site_occupancy
_atom_site_symmetry_multiplicity
_atom_site_calc_flag
O1 O 0.29920(8) 0.40042(7) 0.16650(4) 0.01913(19) Uani 1 1 d
H1O H 0.2434(19) 0.3569(16) 0.1363(8) 0.045(5) Uiso 1 1 d
N1 N -0.03471(10) 0.52313(9) 0.12549(4) 0.0176(2) Uani 1 1 d
N2 N -0.10659(10) 0.57537(9) 0.07243(4) 0.0199(2) Uani 1 1 d
N3 N -0.00837(10) 0.63568(9) 0.04383(4) 0.0182(2) Uani 1 1 d
C1 C -0.36409(13) 0.36301(13) 0.14201(6) 0.0266(3) Uani 1 1 d
H1A H -0.3974(17) 0.4177(15) 0.1734(8) 0.036(4) Uiso 1 1 d
H1B H -0.4342(16) 0.3060(14) 0.1183(7) 0.032(4) Uiso 1 1 d
C2 C -0.22759(13) 0.36607(11) 0.13063(5) 0.0221(3) Uani 1 1 d
H2 H -0.1910(16) 0.3109(14) 0.0977(7) 0.030(4) Uiso 1 1 d
C3 C -0.11384(12) 0.44658(11) 0.16870(5) 0.0194(2) Uani 1 1 d
H3 H -0.1638(14) 0.5060(13) 0.1960(6) 0.021(3) Uiso 1 1 d
C4 C -0.00006(13) 0.36942(11) 0.21197(5) 0.0200(2) Uani 1 1 d
H4A H 0.0353(13) 0.3039(12) 0.1874(6) 0.012(3) Uiso 1 1 d
H4B H -0.0514(15) 0.3293(13) 0.2450(7) 0.025(3) Uiso 1 1 d
C5 C 0.12376(12) 0.45531(10) 0.24163(5) 0.0176(2) Uani 1 1 d
H5 H 0.0768(14) 0.5343(13) 0.2558(6) 0.020(3) Uiso 1 1 d
C6 C 0.21807(13) 0.40264(11) 0.30272(5) 0.0201(2) Uani 1 1 d
C7 C 0.33256(14) 0.50400(12) 0.32667(5) 0.0233(3) Uani 1 1 d
H7A H 0.3984(15) 0.4689(13) 0.3639(7) 0.025(3) Uiso 1 1 d
H7B H 0.2807(15) 0.5780(13) 0.3428(6) 0.023(3) Uiso 1 1 d
C8 C 0.42070(13) 0.55238(12) 0.27516(5) 0.0236(3) Uani 1 1 d
H8A H 0.4824(15) 0.4845(13) 0.2620(6) 0.022(3) Uiso 1 1 d
H8B H 0.4866(16) 0.6220(14) 0.2931(7) 0.031(4) Uiso 1 1 d
C9 C 0.32173(13) 0.60285(11) 0.21678(5) 0.0199(2) Uani 1 1 d
H9A H 0.2646(15) 0.6766(13) 0.2301(6) 0.023(3) Uiso 1 1 d
H9B H 0.3803(14) 0.6323(12) 0.1848(6) 0.020(3) Uiso 1 1 d
C10 C 0.21428(12) 0.50071(10) 0.18865(5) 0.0164(2) Uani 1 1 d
C11 C 0.11035(11) 0.55035(10) 0.13233(5) 0.0164(2) Uani 1 1 d
C12 C 0.12678(12) 0.62196(10) 0.07857(5) 0.0163(2) Uani 1 1 d
C13 C 0.25688(12) 0.67755(10) 0.05528(5) 0.0175(2) Uani 1 1 d
C14 C 0.38844(12) 0.61073(11) 0.05912(5) 0.0202(2) Uani 1 1 d
H14 H 0.3946(14) 0.5267(14) 0.0768(6) 0.023(3) Uiso 1 1 d
C15 C 0.50973(13) 0.66427(12) 0.03672(5) 0.0239(3) Uani 1 1 d
H15 H 0.6004(16) 0.6167(14) 0.0399(7) 0.031(4) Uiso 1 1 d
C16 C 0.50000(14) 0.78431(12) 0.00968(6) 0.0267(3) Uani 1 1 d
H16 H 0.5847(16) 0.8209(14) -0.0067(7) 0.031(4) Uiso 1 1 d
C17 C 0.36926(14) 0.85064(12) 0.00472(6) 0.0261(3) Uani 1 1 d
H17 H 0.3601(16) 0.9342(15) -0.0150(7) 0.035(4) Uiso 1 1 d
C18 C 0.24832(13) 0.79774(11) 0.02756(5) 0.0210(2) Uani 1 1 d
H18 H 0.1588(15) 0.8436(13) 0.0242(6) 0.023(3) Uiso 1 1 d
C19 C 0.29230(15) 0.27580(12) 0.29216(6) 0.0253(3) Uani 1 1 d
H19A H 0.2176(17) 0.2126(15) 0.2729(7) 0.035(4) Uiso 1 1 d
H19B H 0.3686(17) 0.2837(14) 0.2628(7) 0.033(4) Uiso 1 1 d
H19C H 0.3377(16) 0.2425(14) 0.3333(7) 0.034(4) Uiso 1 1 d
C20 C 0.12016(15) 0.38317(13) 0.35563(6) 0.0286(3) Uani 1 1 d
H20A H 0.1819(17) 0.3621(15) 0.3975(8) 0.037(4) Uiso 1 1 d
H20B H 0.0488(16) 0.3124(15) 0.3455(7) 0.033(4) Uiso 1 1 d
H20C H 0.0659(16) 0.4619(14) 0.3624(7) 0.031(4) Uiso 1 1 d
O1S O 0.13779(12) 0.26432(9) 0.07107(4) 0.0411(3) Uani 1 1 d
H1OS H 0.0939(19) 0.2965(17) 0.0366(9) 0.048(5) Uiso 1 1 d
C1S C 0.12801(14) 0.13234(12) 0.06874(6) 0.0256(3) Uani 1 1 d
H1SB H 0.0301(19) 0.1059(16) 0.0709(8) 0.046(5) Uiso 1 1 d
H1SA H 0.1532(18) 0.1018(16) 0.0257(8) 0.044(4) Uiso 1 1 d
C2S C 0.23115(16) 0.07689(13) 0.12305(6) 0.0306(3) Uani 1 1 d
H2SA H 0.2252(19) -0.0143(18) 0.1240(8) 0.052(5) Uiso 1 1 d
H2SB H 0.2106(18) 0.1078(15) 0.1641(8) 0.042(4) Uiso 1 1 d
H2SC H 0.333(2) 0.1008(18) 0.1171(9) 0.058(5) Uiso 1 1 d

loop_
_atom_site_aniso_label
_atom_site_aniso_U_11
_atom_site_aniso_U_22
_atom_site_aniso_U_33
_atom_site_aniso_U_23
_atom_site_aniso_U_13
_atom_site_aniso_U_12
O1 0.0170(4) 0.0230(4) 0.0170(4) -0.0012(3) 0.0008(3) 0.0044(3)
N1 0.0143(5) 0.0199(5) 0.0180(4) 0.0019(4) 0.0002(3) 0.0008(3)
N2 0.0174(5) 0.0217(5) 0.0198(5) 0.0021(4) -0.0008(4) 0.0017(4)
N3 0.0167(5) 0.0187(5) 0.0186(4) 0.0005(4) 0.0002(3) 0.0008(3)
C1 0.0190(6) 0.0334(7) 0.0270(6) 0.0014(5) 0.0015(5) -0.0029(5)
C2 0.0212(6) 0.0233(6) 0.0216(6) -0.0002(5) 0.0019(5) -0.0014(4)
C3 0.0163(6) 0.0214(6) 0.0209(5) 0.0001(4) 0.0044(4) -0.0006(4)
C4 0.0189(6) 0.0209(6) 0.0203(5) 0.0023(5) 0.0030(4) -0.0012(4)
C5 0.0173(6) 0.0184(6) 0.0174(5) 0.0008(4) 0.0031(4) 0.0015(4)
C6 0.0224(6) 0.0229(6) 0.0151(5) 0.0019(4) 0.0027(4) 0.0008(4)
C7 0.0271(7) 0.0270(6) 0.0148(5) -0.0002(5) -0.0008(5) -0.0002(5)
C8 0.0206(6) 0.0305(7) 0.0184(5) 0.0003(5) -0.0024(4) -0.0045(5)
C9 0.0186(6) 0.0234(6) 0.0173(5) 0.0008(4) 0.0008(4) -0.0033(4)
C10 0.0147(5) 0.0184(5) 0.0158(5) 0.0007(4) 0.0011(4) 0.0017(4)
C11 0.0137(5) 0.0174(5) 0.0180(5) -0.0014(4) 0.0018(4) 0.0002(4)
C12 0.0169(6) 0.0155(5) 0.0159(5) -0.0016(4) 0.0002(4) 0.0011(4)
C13 0.0191(6) 0.0203(6) 0.0127(5) -0.0022(4) 0.0003(4) -0.0023(4)
C14 0.0206(6) 0.0234(6) 0.0165(5) 0.0000(4) 0.0014(4) 0.0001(4)
C15 0.0196(6) 0.0333(7) 0.0191(5) -0.0035(5) 0.0033(4) -0.0022(5)
C16 0.0265(7) 0.0331(7) 0.0213(6) -0.0033(5) 0.0058(5) -0.0114(5)
C17 0.0342(7) 0.0216(6) 0.0223(6) 0.0009(5) 0.0027(5) -0.0081(5)
C18 0.0238(6) 0.0196(6) 0.0187(5) -0.0012(4) -0.0002(4) -0.0012(5)
C19 0.0311(7) 0.0241(6) 0.0195(6) 0.0039(5) -0.0017(5) 0.0052(5)
C20 0.0324(7) 0.0345(7) 0.0197(6) 0.0041(5) 0.0070(5) -0.0008(6)
O1S 0.0697(7) 0.0230(5) 0.0236(5) -0.0002(4) -0.0191(5) 0.0036(4)
C1S 0.0252(7) 0.0241(6) 0.0255(6) 0.0020(5) -0.0045(5) -0.0024(5)
C2S 0.0360(8) 0.0274(7) 0.0255(6) -0.0018(5) -0.0075(5) 0.0072(5)

loop_
_atom_type_symbol
_atom_type_description
_atom_type_scat_dispersion_real
_atom_type_scat_dispersion_imag
_atom_type_scat_source
C C 0.0181 0.0091 'International Tables Vol C Tables 4.2.6.8 and 6.1.1.4'
H H 0.0000 0.0000 'International Tables Vol C Tables 4.2.6.8 and 6.1.1.4'
N N 0.0311 0.0180 'International Tables Vol C Tables 4.2.6.8 and 6.1.1.4'
O O 0.0492 0.0322 'International Tables Vol C Tables 4.2.6.8 and 6.1.1.4'

loop_
_geom_angle_atom_site_label_1
_geom_angle_atom_site_label_2
_geom_angle_atom_site_label_3
_geom_angle
C10 O1 H1O 108.9(11)
N2 N1 C11 111.96(9)
N2 N1 C3 120.43(9)
C11 N1 C3 127.61(9)
N3 N2 N1 106.54(8)
N2 N3 C12 109.82(9)
C2 C1 H1A 120.9(9)
C2 C1 H1B 120.7(9)
H1A C1 H1B 118.4(13)
C1 C2 C3 122.55(11)
C1 C2 H2 122.2(8)
C3 C2 H2 115.2(8)
N1 C3 C2 110.52(9)
N1 C3 C4 107.52(9)
C2 C3 C4 113.09(9)
N1 C3 H3 108.1(8)
C2 C3 H3 108.6(8)
C4 C3 H3 108.9(7)
C5 C4 C3 110.10(9)
C5 C4 H4A 111.4(7)
C3 C4 H4A 108.9(7)
C5 C4 H4B 111.8(8)
C3 C4 H4B 106.9(8)
H4A C4 H4B 107.6(11)
C4 C5 C10 109.58(9)
C4 C5 C6 115.56(9)
C10 C5 C6 114.02(9)
C4 C5 H5 106.7(7)
C10 C5 H5 104.4(7)
C6 C5 H5 105.6(7)
C19 C6 C20 107.69(10)
C19 C6 C7 110.76(10)
C20 C6 C7 107.44(9)
C19 C6 C5 113.88(9)
C20 C6 C5 109.09(9)
C7 C6 C5 107.79(9)
C8 C7 C6 114.05(9)
C8 C7 H7A 110.8(8)
C6 C7 H7A 108.6(8)
C8 C7 H7B 107.6(8)
C6 C7 H7B 108.5(8)
H7A C7 H7B 107.2(11)
C7 C8 C9 111.68(10)
C7 C8 H8A 109.9(8)
C9 C8 H8A 109.7(8)
C7 C8 H8B 109.5(8)
C9 C8 H8B 108.5(8)
H8A C8 H8B 107.5(11)
C8 C9 C10 110.64(9)
C8 C9 H9A 109.2(8)
C10 C9 H9A 108.6(8)
C8 C9 H9B 110.0(8)
C10 C9 H9B 110.5(8)
H9A C9 H9B 107.8(11)
O1 C10 C11 108.61(8)
O1 C10 C9 107.06(9)
C11 C10 C9 111.62(9)
O1 C10 C5 111.92(8)
C11 C10 C5 108.80(9)
C9 C10 C5 108.85(9)
N1 C11 C12 103.98(9)
N1 C11 C10 121.52(9)
C12 C11 C10 134.47(10)
N3 C12 C11 107.68(10)
N3 C12 C13 120.31(9)
C11 C12 C13 131.99(10)
C18 C13 C14 119.02(10)
C18 C13 C12 119.79(10)
C14 C13 C12 121.18(10)
C15 C14 C13 120.44(11)
C15 C14 H14 119.8(8)
C13 C14 H14 119.7(8)
C16 C15 C14 119.93(12)
C16 C15 H15 120.6(9)
C14 C15 H15 119.4(9)
C17 C16 C15 120.09(11)
C17 C16 H16 120.2(9)
C15 C16 H16 119.7(9)
C16 C17 C18 120.05(11)
C16 C17 H17 121.0(9)
C18 C17 H17 118.9(9)
C17 C18 C13 120.46(11)
C17 C18 H18 119.9(8)
C13 C18 H18 119.7(8)
C6 C19 H19A 110.1(9)
C6 C19 H19B 112.3(9)
H19A C19 H19B 108.0(12)
C6 C19 H19C 109.5(9)
H19A C19 H19C 108.0(12)
H19B C19 H19C 108.8(12)
C6 C20 H20A 110.1(9)
C6 C20 H20B 112.3(9)
H20A C20 H20B 107.5(12)
C6 C20 H20C 110.4(8)
H20A C20 H20C 107.3(12)
H20B C20 H20C 109.1(12)
C1S O1S H1OS 110.3(12)
O1S C1S C2S 109.29(10)
O1S C1S H1SB 110.4(10)
C2S C1S H1SB 111.0(10)
O1S C1S H1SA 109.1(9)
C2S C1S H1SA 110.8(9)
H1SB C1S H1SA 106.2(14)
C1S C2S H2SA 111.9(11)
C1S C2S H2SB 111.6(10)
H2SA C2S H2SB 107.4(14)
C1S C2S H2SC 108.6(11)
H2SA C2S H2SC 108.2(15)
H2SB C2S H2SC 109.0(14)

loop_
_geom_bond_atom_site_label_1
_geom_bond_atom_site_label_2
_geom_bond_distance
O1 C10 1.4316(13)
O1 H1O 0.890(18)
N1 N2 1.3393(13)
N1 C11 1.3578(14)
N1 C3 1.4787(14)
N2 N3 1.3160(13)
N3 C12 1.3672(14)
C1 C2 1.3127(18)
C1 H1A 0.958(16)
C1 H1B 0.972(15)
C2 C3 1.4981(15)
C2 H2 0.998(15)
C3 C4 1.5305(15)
C3 H3 1.003(14)
C4 C5 1.5264(15)
C4 H4A 0.948(13)
C4 H4B 0.985(15)
C5 C10 1.5530(15)
C5 C6 1.5561(14)
C5 H5 1.003(13)
C6 C19 1.5346(16)
C6 C20 1.5358(16)
C6 C7 1.5416(16)
C7 C8 1.5251(16)
C7 H7A 0.997(14)
C7 H7B 0.999(14)
C8 C9 1.5261(15)
C8 H8A 0.978(14)
C8 H8B 0.997(15)
C9 C10 1.5306(15)
C9 H9A 1.001(14)
C9 H9B 0.968(14)
C10 C11 1.5156(14)
C11 C12 1.3846(15)
C12 C13 1.4764(15)
C13 C18 1.3953(16)
C13 C14 1.3973(16)
C14 C15 1.3900(17)
C14 H14 0.962(14)
C15 C16 1.3881(18)
C15 H15 0.971(15)
C16 C17 1.3870(19)
C16 H16 0.974(15)
C17 C18 1.3887(17)
C17 H17 0.975(16)
C18 H18 0.952(14)
C19 H19A 1.006(16)
C19 H19B 0.998(16)
C19 H19C 0.976(16)
C20 H20A 1.009(16)
C20 H20B 1.001(16)
C20 H20C 0.991(15)
O1S C1S 1.3981(15)
O1S H1OS 0.853(19)
C1S C2S 1.5053(16)
C1S H1SB 0.952(18)
C1S H1SA 1.015(17)
C2S H2SA 0.966(19)
C2S H2SB 0.965(17)
C2S H2SC 1.00(2)

loop_
_geom_hbond_atom_site_label_D
_geom_hbond_atom_site_label_H
_geom_hbond_atom_site_label_A
_geom_hbond_distance_DH
_geom_hbond_distance_HA
_geom_hbond_distance_DA
_geom_hbond_angle_DHA
_geom_hbond_site_symmetry_A
O1 H1O O1S 0.890(18) 1.853(18) 2.7427(12) 176.4(16) .
O1S H1OS N3 0.853(19) 1.908(19) 2.7595(13) 175.5(17) 3_565
O1S H1OS N2 0.853(19) 2.677(19) 3.4379(13) 149.3(15) 3_565

loop_
_geom_torsion_atom_site_label_1
_geom_torsion_atom_site_label_2
_geom_torsion_atom_site_label_3
_geom_torsion_atom_site_label_4
_geom_torsion
C11 N1 N2 N3 0.83(12)
C3 N1 N2 N3 -179.34(9)
N1 N2 N3 C12 0.08(11)
N2 N1 C3 C2 39.46(13)
C11 N1 C3 C2 -140.73(11)
N2 N1 C3 C4 163.33(9)
C11 N1 C3 C4 -16.86(15)
C1 C2 C3 N1 -129.27(12)
C1 C2 C3 C4 110.14(13)
N1 C3 C4 C5 49.52(12)
C2 C3 C4 C5 171.80(9)
C3 C4 C5 C10 -69.19(11)
C3 C4 C5 C6 160.35(9)
C4 C5 C6 C19 58.67(13)
C10 C5 C6 C19 -69.62(13)
C4 C5 C6 C20 -61.65(13)
C10 C5 C6 C20 170.06(9)
C4 C5 C6 C7 -178.01(9)
C10 C5 C6 C7 53.70(12)
C19 C6 C7 C8 73.39(12)
C20 C6 C7 C8 -169.24(10)
C5 C6 C7 C8 -51.80(13)
C6 C7 C8 C9 55.40(14)
C7 C8 C9 C10 -57.20(13)
C8 C9 C10 O1 -63.74(11)
C8 C9 C10 C11 177.52(9)
C8 C9 C10 C5 57.41(12)
C4 C5 C10 O1 -70.90(11)
C6 C5 C10 O1 60.38(12)
C4 C5 C10 C11 49.13(11)
C6 C5 C10 C11 -179.59(9)
C4 C5 C10 C9 170.97(9)
C6 C5 C10 C9 -57.75(12)
N2 N1 C11 C12 -1.35(12)
C3 N1 C11 C12 178.83(10)
N2 N1 C11 C10 -179.58(9)
C3 N1 C11 C10 0.60(16)
O1 C10 C11 N1 105.48(11)
C9 C10 C11 N1 -136.71(10)
C5 C10 C11 N1 -16.58(14)
O1 C10 C11 C12 -72.11(15)
C9 C10 C11 C12 45.70(16)
C5 C10 C11 C12 165.84(12)
N2 N3 C12 C11 -0.92(12)
N2 N3 C12 C13 177.94(9)
N1 C11 C12 N3 1.34(12)
C10 C11 C12 N3 179.22(11)
N1 C11 C12 C13 -177.33(11)
C10 C11 C12 C13 0.5(2)
N3 C12 C13 C18 40.71(14)
C11 C12 C13 C18 -140.76(12)
N3 C12 C13 C14 -137.82(11)
C11 C12 C13 C14 40.71(17)
C18 C13 C14 C15 1.19(16)
C12 C13 C14 C15 179.73(10)
C13 C14 C15 C16 -0.73(16)
C14 C15 C16 C17 -0.29(17)
C15 C16 C17 C18 0.83(17)
C16 C17 C18 C13 -0.36(17)
C14 C13 C18 C17 -0.64(16)
C12 C13 C18 C17 -179.21(10)
